data_7121652
loop_
_publ_author_name
'Reinholdt, Anders'
'Hill, Anthony F.'
'Bendix, Jesper'

_publ_section_title
;
 Synthons for carbide complex chemistry.
;
_journal_issue 45
_journal_name_full 'Chemical communications (Cambridge, England)'
_journal_page_first 5708
_journal_page_last 5711
_journal_paper_doi 10.1039/c8cc03596b
_journal_volume 54
_journal_year 2018
_chemical_formula_moiety 'C51 H92 Cl4 P4 Pt Ru, C2 H3 N, 0.5(C N), 0.5(C H3)'
_chemical_formula_sum 'C54 H96.5 Cl4 N1.5 P4 Pt Ru'
_chemical_formula_weight 1328.66
_space_group_crystal_system monoclinic
_space_group_IT_number 14
_space_group_name_Hall '-P 2ybc'
_space_group_name_H-M_alt 'P 1 21/c 1'
_symmetry_space_group_name_Hall '-P 2ybc'
_symmetry_space_group_name_H-M 'P 1 21/c 1'
_atom_sites_solution_hydrogens geom
_audit_creation_date 2018-01-06
_audit_creation_method
;
Olex2 1.2
(compiled 2015.09.30 svn.r3233 for OlexSys, GUI svn.r5103)
;
_audit_update_record
;
2018-02-15 deposited with the CCDC.
2018-05-11 downloaded from the CCDC.
;
_cell_angle_alpha 90
_cell_angle_beta 97.1342(18)
_cell_angle_gamma 90
_cell_formula_units_Z 4
_cell_length_a 14.6472(6)
_cell_length_b 19.8469(8)
_cell_length_c 21.3940(8)
_cell_measurement_reflns_used 9836
_cell_measurement_temperature 120(2)
_cell_measurement_theta_max 42.245
_cell_measurement_theta_min 3.027
_cell_volume 6171.1(4)
_computing_molecular_graphics 'Olex2 (Dolomanov et al., 2009)'
_computing_publication_material 'Olex2 (Dolomanov et al., 2009)'
_computing_structure_refinement 'ShelXL (Sheldrick, 2015)'
_computing_structure_solution 'olex2.solve (Bourhis et al., 2015)'
_diffrn_ambient_temperature 120(2)
_diffrn_measured_fraction_theta_full 0.995
_diffrn_measured_fraction_theta_max 0.998
_diffrn_measurement_device_type 'Bruker APEX-II CCD'
_diffrn_measurement_method '\f and \w scans'
_diffrn_radiation_type MoK\a
_diffrn_radiation_wavelength 0.71073
_diffrn_reflns_av_R_equivalents 0.0534
_diffrn_reflns_av_unetI/netI 0.0285
_diffrn_reflns_Laue_measured_fraction_full 0.995
_diffrn_reflns_Laue_measured_fraction_max 0.998
_diffrn_reflns_limit_h_max 22
_diffrn_reflns_limit_h_min -22
_diffrn_reflns_limit_k_max 31
_diffrn_reflns_limit_k_min -31
_diffrn_reflns_limit_l_max 30
_diffrn_reflns_limit_l_min -33
_diffrn_reflns_number 223878
_diffrn_reflns_point_group_measured_fraction_full 0.995
_diffrn_reflns_point_group_measured_fraction_max 0.998
_diffrn_reflns_theta_full 26.000
_diffrn_reflns_theta_max 33.728
_diffrn_reflns_theta_min 2.176
_diffrn_standards_number 0
_exptl_absorpt_coefficient_mu 2.820
_exptl_absorpt_correction_T_max 0.7489
_exptl_absorpt_correction_T_min 0.6186
_exptl_absorpt_correction_type multi-scan
_exptl_absorpt_process_details
;
SADABS-2016/2 (Bruker,2016/2) was used for absorption correction.
wR2(int) was 0.0901 before and 0.0624 after correction.
The Ratio of minimum to maximum transmission is 0.8260.
The \l/2 correction factor is Not present.
;
_exptl_crystal_colour 'clear yellow'
_exptl_crystal_colour_lustre clear
_exptl_crystal_colour_primary yellow
_exptl_crystal_density_diffrn 1.430
_exptl_crystal_description block
_exptl_crystal_F_000 2724
_exptl_crystal_size_max 0.272
_exptl_crystal_size_mid 0.241
_exptl_crystal_size_min 0.111
_refine_diff_density_max 2.412
_refine_diff_density_min -1.215
_refine_diff_density_rms 0.104
_refine_ls_extinction_method none
_refine_ls_goodness_of_fit_ref 1.049
_refine_ls_hydrogen_treatment constr
_refine_ls_matrix_type full
_refine_ls_number_parameters 606
_refine_ls_number_reflns 24590
_refine_ls_number_restraints 0
_refine_ls_restrained_S_all 1.049
_refine_ls_R_factor_all 0.0368
_refine_ls_R_factor_gt 0.0255
_refine_ls_shift/su_max 0.005
_refine_ls_shift/su_mean 0.000
_refine_ls_structure_factor_coef Fsqd
_refine_ls_weighting_details 'w=1/[\s^2^(Fo^2^)+(0.0229P)^2^+4.3249P] where P=(Fo^2^+2Fc^2^)/3'
_refine_ls_weighting_scheme calc
_refine_ls_wR_factor_gt 0.0538
_refine_ls_wR_factor_ref 0.0566
_reflns_Friedel_coverage 0.000
_reflns_number_gt 20767
_reflns_number_total 24590
_reflns_threshold_expression 'I > 2\s(I)'
_cod_data_source_file c8cc03596b2.cif
_cod_data_source_block mo_d8v3150_0m-1
_cod_depositor_comments 'Adding full bibliography for 7121645--7121655.cif.'
_cod_original_formula_sum 'C54 H96.50 Cl4 N1.50 P4 Pt Ru'
_cod_database_code 7121652
_shelxl_version_number 2013-3
_shelx_space_group_comment
;
The symmetry employed for this shelxl refinement is uniquely defined
by the following loop, which should always be used as a source of
symmetry information in preference to the above space-group names.
They are only intended as comments.
;
_shelx_estimated_absorpt_t_max 0.745
_shelx_estimated_absorpt_t_min 0.514
_olex2_refinement_description
;
1. Fixed Uiso
 At 1.2 times of:
  All C(H) groups, All C(H,H) groups
 At 1.5 times of:
  All C(H,H,H) groups
2. Others
 Fixed Sof: N2(0.5) C55(0.5) C54(0.5) H54A(0.5) H54B(0.5) H54C(0.5)
3.a Ternary CH refined with riding coordinates:
 C46(H46), C4(H4), C22(H22), C34(H34), C40(H40), C28(H28), C10(H10), C16(H16)
3.b Secondary CH2 refined with riding coordinates:
 C3(H3A,H3B), C39(H39A,H39B), C18(H18A,H18B), C32(H32A,H32B), C43(H43A,H43B),
 C38(H38A,H38B), C41(H41A,H41B), C36(H36A,H36B), C21(H21A,H21B), C26(H26A,H26B),
  C19(H19A,H19B), C42(H42A,H42B), C37(H37A,H37B), C9(H9A,H9B), C29(H29A,H29B),
 C33(H33A,H33B), C25(H25A,H25B), C17(H17A,H17B), C23(H23A,H23B), C5(H5A,H5B),
 C35(H35A,H35B), C48(H48A,H48B), C11(H11A,H11B), C7(H7A,H7B), C20(H20A,H20B),
 C2(H2A,H2B), C51(H51A,H51B), C15(H15A,H15B), C27(H27A,H27B), C30(H30A,H30B),
 C45(H45A,H45B), C6(H6A,H6B), C50(H50A,H50B), C49(H49A,H49B), C14(H14A,H14B),
 C8(H8A,H8B), C24(H24A,H24B), C47(H47A,H47B), C12(H12A,H12B), C31(H31A,H31B),
 C13(H13A,H13B), C44(H44A,H44B)
3.c Idealised Me refined as rotating group:
 C52(H52A,H52B,H52C), C54(H54A,H54B,H54C)
;
_olex2_submission_special_instructions 'No special instructions were received'

loop_
_space_group_symop_operation_xyz
'x, y, z'
'-x, y+1/2, -z+1/2'
'-x, -y, -z'
'x, -y-1/2, z-1/2'

loop_
_atom_site_label
_atom_site_type_symbol
_atom_site_fract_x
_atom_site_fract_y
_atom_site_fract_z
_atom_site_U_iso_or_equiv
_atom_site_adp_type
_atom_site_occupancy
_atom_site_site_symmetry_order
_atom_site_calc_flag
_atom_site_refinement_flags_posn
_atom_site_refinement_flags_occupancy
_atom_site_disorder_assembly
_atom_site_disorder_group
Pt1 Pt 0.13643(2) 0.72819(2) 0.27497(2) 0.01159(2) Uani 1 1 d . . . .
Ru1 Ru 0.32103(2) 0.84227(2) 0.28992(2) 0.00899(2) Uani 1 1 d . . . .
P1 P 0.23938(3) 0.64441(2) 0.31253(2) 0.01273(7) Uani 1 1 d . . . .
P4 P 0.20841(3) 0.93097(2) 0.26726(2) 0.01040(7) Uani 1 1 d . . . .
P3 P 0.42133(3) 0.74556(2) 0.31452(2) 0.01105(7) Uani 1 1 d . . . .
P2 P 0.04178(3) 0.81934(2) 0.24413(2) 0.01182(7) Uani 1 1 d . . . .
Cl4 Cl 0.02065(3) 0.64940(2) 0.24154(2) 0.02432(9) Uani 1 1 d . . . .
Cl2 Cl 0.34115(3) 0.86771(2) 0.39996(2) 0.01726(7) Uani 1 1 d . . . .
Cl3 Cl 0.44373(3) 0.92732(2) 0.27182(2) 0.01732(7) Uani 1 1 d . . . .
Cl1 Cl 0.30896(3) 0.81230(2) 0.17907(2) 0.01813(8) Uani 1 1 d . . . .
C3 C 0.09960(11) 0.89808(8) 0.22599(8) 0.0132(3) Uani 1 1 d . . . .
H3A H 0.0536 0.9343 0.2284 0.016 Uiso 1 1 calc R . . .
H3B H 0.1091 0.8947 0.1811 0.016 Uiso 1 1 calc R . . .
C39 C 0.56572(12) 0.81650(9) 0.38793(8) 0.0185(3) Uani 1 1 d . . . .
H39A H 0.6140 0.8081 0.3603 0.022 Uiso 1 1 calc R . . .
H39B H 0.5298 0.8564 0.3716 0.022 Uiso 1 1 calc R . . .
C46 C 0.18156(11) 0.97223(8) 0.34015(8) 0.0138(3) Uani 1 1 d . . . .
H46 H 0.1868 0.9358 0.3727 0.017 Uiso 1 1 calc R . . .
C4 C 0.24371(12) 0.57557(9) 0.25614(8) 0.0174(3) Uani 1 1 d . . . .
H4 H 0.1802 0.5562 0.2496 0.021 Uiso 1 1 calc R . . .
C18 C -0.04362(14) 0.76744(10) 0.05823(9) 0.0238(4) Uani 1 1 d . . . .
H18A H -0.0750 0.7246 0.0660 0.029 Uiso 1 1 calc R . . .
H18B H -0.0074 0.7602 0.0227 0.029 Uiso 1 1 calc R . . .
C32 C 0.57824(16) 0.74718(11) 0.16532(11) 0.0300(4) Uani 1 1 d . . . .
H32A H 0.5250 0.7486 0.1319 0.036 Uiso 1 1 calc R . . .
H32B H 0.6244 0.7800 0.1542 0.036 Uiso 1 1 calc R . . .
C43 C 0.21916(14) 1.08342(10) 0.09756(9) 0.0253(4) Uani 1 1 d . . . .
H43A H 0.2426 1.1214 0.0741 0.030 Uiso 1 1 calc R . . .
H43B H 0.1660 1.0634 0.0708 0.030 Uiso 1 1 calc R . . .
C22 C -0.03431(11) 0.83841(9) 0.30374(8) 0.0151(3) Uani 1 1 d . . . .
H22 H -0.0607 0.8844 0.2950 0.018 Uiso 1 1 calc R . . .
C38 C 0.61033(14) 0.82991(10) 0.45524(9) 0.0240(4) Uani 1 1 d . . . .
H38A H 0.6537 0.8681 0.4551 0.029 Uiso 1 1 calc R . . .
H38B H 0.5622 0.8428 0.4816 0.029 Uiso 1 1 calc R . . .
C41 C 0.26409(13) 0.97310(9) 0.15130(8) 0.0180(3) Uani 1 1 d . . . .
H41A H 0.3156 0.9409 0.1606 0.022 Uiso 1 1 calc R . . .
H41B H 0.2120 0.9488 0.1273 0.022 Uiso 1 1 calc R . . .
C34 C 0.50216(11) 0.75504(8) 0.38736(8) 0.0141(3) Uani 1 1 d . . . .
H34 H 0.4618 0.7651 0.4206 0.017 Uiso 1 1 calc R . . .
C36 C 0.60074(13) 0.70618(10) 0.48010(9) 0.0231(4) Uani 1 1 d . . . .
H36A H 0.5513 0.7126 0.5071 0.028 Uiso 1 1 calc R . . .
H36B H 0.6377 0.6666 0.4961 0.028 Uiso 1 1 calc R . . .
C21 C -0.10316(12) 0.86049(10) 0.15275(8) 0.0194(3) Uani 1 1 d . . . .
H21A H -0.1386 0.8701 0.1882 0.023 Uiso 1 1 calc R . . .
H21B H -0.0698 0.9020 0.1435 0.023 Uiso 1 1 calc R . . .
C26 C -0.17689(13) 0.80452(10) 0.35116(9) 0.0219(4) Uani 1 1 d . . . .
H26A H -0.2082 0.8480 0.3407 0.026 Uiso 1 1 calc R . . .
H26B H -0.2247 0.7692 0.3508 0.026 Uiso 1 1 calc R . . .
C1 C 0.23151(10) 0.78873(8) 0.29253(8) 0.0125(3) Uani 1 1 d . . . .
C19 C -0.11558(14) 0.82187(10) 0.04040(9) 0.0242(4) Uani 1 1 d . . . .
H19A H -0.0847 0.8628 0.0269 0.029 Uiso 1 1 calc R . . .
H19B H -0.1591 0.8060 0.0043 0.029 Uiso 1 1 calc R . . .
C42 C 0.29419(14) 1.03076(10) 0.11130(9) 0.0231(4) Uani 1 1 d . . . .
H42A H 0.3499 1.0523 0.1337 0.028 Uiso 1 1 calc R . . .
H42B H 0.3104 1.0125 0.0711 0.028 Uiso 1 1 calc R . . .
C37 C 0.66174(14) 0.76837(11) 0.48380(9) 0.0250(4) Uani 1 1 d . . . .
H37A H 0.7155 0.7596 0.4612 0.030 Uiso 1 1 calc R . . .
H37B H 0.6848 0.7777 0.5284 0.030 Uiso 1 1 calc R . . .
C9 C 0.26329(14) 0.60043(10) 0.19126(9) 0.0219(3) Uani 1 1 d . . . .
H9A H 0.2196 0.6368 0.1765 0.026 Uiso 1 1 calc R . . .
H9B H 0.3265 0.6189 0.1943 0.026 Uiso 1 1 calc R . . .
C29 C 0.52444(13) 0.64527(9) 0.25382(9) 0.0202(3) Uani 1 1 d . . . .
H29A H 0.5787 0.6465 0.2864 0.024 Uiso 1 1 calc R . . .
H29B H 0.4806 0.6116 0.2668 0.024 Uiso 1 1 calc R . . .
C33 C 0.54664(14) 0.76731(9) 0.22831(9) 0.0220(4) Uani 1 1 d . . . .
H33A H 0.5167 0.8121 0.2242 0.026 Uiso 1 1 calc R . . .
H33B H 0.6006 0.7705 0.2610 0.026 Uiso 1 1 calc R . . .
C40 C 0.23488(11) 0.99928(8) 0.21317(8) 0.0139(3) Uani 1 1 d . . . .
H40 H 0.2894 1.0237 0.2351 0.017 Uiso 1 1 calc R . . .
C25 C -0.12361(15) 0.80891(11) 0.41650(9) 0.0265(4) Uani 1 1 d . . . .
H25A H -0.0995 0.7638 0.4294 0.032 Uiso 1 1 calc R . . .
H25B H -0.1656 0.8233 0.4468 0.032 Uiso 1 1 calc R . . .
C28 C 0.47867(12) 0.71498(8) 0.24829(8) 0.0153(3) Uani 1 1 d . . . .
H28 H 0.4290 0.7114 0.2119 0.018 Uiso 1 1 calc R . . .
C17 C 0.02121(12) 0.78645(10) 0.11685(8) 0.0196(3) Uani 1 1 d . . . .
H17A H 0.0587 0.8259 0.1076 0.023 Uiso 1 1 calc R . . .
H17B H 0.0635 0.7485 0.1292 0.023 Uiso 1 1 calc R . . .
C23 C 0.01926(12) 0.83868(9) 0.37000(8) 0.0178(3) Uani 1 1 d . . . .
H23A H 0.0452 0.7933 0.3800 0.021 Uiso 1 1 calc R . . .
H23B H 0.0710 0.8710 0.3716 0.021 Uiso 1 1 calc R . . .
C5 C 0.30743(14) 0.51688(9) 0.27943(10) 0.0228(4) Uani 1 1 d . . . .
H5A H 0.3721 0.5326 0.2853 0.027 Uiso 1 1 calc R . . .
H5B H 0.2919 0.5008 0.3206 0.027 Uiso 1 1 calc R . . .
C10 C 0.20836(12) 0.60659(9) 0.38589(8) 0.0172(3) Uani 1 1 d . . . .
H10 H 0.2635 0.5815 0.4061 0.021 Uiso 1 1 calc R . . .
C35 C 0.55795(13) 0.69282(9) 0.41242(9) 0.0202(3) Uani 1 1 d . . . .
H35A H 0.5172 0.6529 0.4112 0.024 Uiso 1 1 calc R . . .
H35B H 0.6069 0.6835 0.3856 0.024 Uiso 1 1 calc R . . .
C48 C 0.24875(16) 1.04454(12) 0.43018(10) 0.0308(5) Uani 1 1 d . . . .
H48A H 0.2967 1.0784 0.4441 0.037 Uiso 1 1 calc R . . .
H48B H 0.2585 1.0051 0.4585 0.037 Uiso 1 1 calc R . . .
C11 C 0.12814(15) 0.55640(10) 0.37605(10) 0.0265(4) Uani 1 1 d . . . .
H11A H 0.0720 0.5796 0.3563 0.032 Uiso 1 1 calc R . . .
H11B H 0.1430 0.5199 0.3475 0.032 Uiso 1 1 calc R . . .
C16 C -0.03395(11) 0.80341(9) 0.17120(8) 0.0159(3) Uani 1 1 d . . . .
H16 H -0.0708 0.7624 0.1786 0.019 Uiso 1 1 calc R . . .
C7 C 0.31486(16) 0.48276(11) 0.16702(11) 0.0313(5) Uani 1 1 d . . . .
H7A H 0.3038 0.4451 0.1367 0.038 Uiso 1 1 calc R . . .
H7B H 0.3801 0.4964 0.1686 0.038 Uiso 1 1 calc R . . .
C20 C -0.16888(13) 0.83975(11) 0.09470(9) 0.0235(4) Uani 1 1 d . . . .
H20A H -0.2057 0.8004 0.1051 0.028 Uiso 1 1 calc R . . .
H20B H -0.2118 0.8773 0.0820 0.028 Uiso 1 1 calc R . . .
C2 C 0.35676(11) 0.67228(8) 0.34089(8) 0.0147(3) Uani 1 1 d . . . .
H2A H 0.3963 0.6327 0.3358 0.018 Uiso 1 1 calc R . . .
H2B H 0.3575 0.6785 0.3869 0.018 Uiso 1 1 calc R . . .
C51 C 0.08640(13) 1.00377(9) 0.34257(9) 0.0208(3) Uani 1 1 d . . . .
H51A H 0.0786 1.0432 0.3141 0.025 Uiso 1 1 calc R . . .
H51B H 0.0379 0.9705 0.3282 0.025 Uiso 1 1 calc R . . .
C15 C 0.18697(16) 0.66203(10) 0.43194(10) 0.0280(4) Uani 1 1 d . . . .
H15A H 0.2392 0.6939 0.4386 0.034 Uiso 1 1 calc R . . .
H15B H 0.1318 0.6874 0.4138 0.034 Uiso 1 1 calc R . . .
C27 C -0.11428(12) 0.78807(9) 0.30141(9) 0.0185(3) Uani 1 1 d . . . .
H27A H -0.1505 0.7894 0.2591 0.022 Uiso 1 1 calc R . . .
H27B H -0.0894 0.7419 0.3085 0.022 Uiso 1 1 calc R . . .
C30 C 0.55412(15) 0.62501(10) 0.19070(10) 0.0272(4) Uani 1 1 d . . . .
H30A H 0.4991 0.6209 0.1590 0.033 Uiso 1 1 calc R . . .
H30B H 0.5848 0.5805 0.1949 0.033 Uiso 1 1 calc R . . .
C45 C 0.15860(13) 1.05234(9) 0.19950(10) 0.0227(4) Uani 1 1 d . . . .
H45A H 0.1025 1.0306 0.1779 0.027 Uiso 1 1 calc R . . .
H45B H 0.1435 1.0714 0.2397 0.027 Uiso 1 1 calc R . . .
C6 C 0.29691(16) 0.45900(10) 0.23176(11) 0.0288(4) Uani 1 1 d . . . .
H6A H 0.3407 0.4226 0.2462 0.035 Uiso 1 1 calc R . . .
H6B H 0.2338 0.4404 0.2292 0.035 Uiso 1 1 calc R . . .
C50 C 0.07721(16) 1.02577(12) 0.41022(11) 0.0319(5) Uani 1 1 d . . . .
H50A H 0.0169 1.0479 0.4114 0.038 Uiso 1 1 calc R . . .
H50B H 0.0797 0.9856 0.4378 0.038 Uiso 1 1 calc R . . .
C49 C 0.15413(19) 1.07449(13) 0.43478(13) 0.0415(6) Uani 1 1 d . . . .
H49A H 0.1472 1.1168 0.4101 0.050 Uiso 1 1 calc R . . .
H49B H 0.1488 1.0857 0.4793 0.050 Uiso 1 1 calc R . . .
C14 C 0.17004(19) 0.63120(12) 0.49513(11) 0.0351(5) Uani 1 1 d . . . .
H14A H 0.2267 0.6085 0.5146 0.042 Uiso 1 1 calc R . . .
H14B H 0.1549 0.6674 0.5240 0.042 Uiso 1 1 calc R . . .
C8 C 0.25321(16) 0.54198(11) 0.14426(10) 0.0301(4) Uani 1 1 d . . . .
H8A H 0.1883 0.5269 0.1380 0.036 Uiso 1 1 calc R . . .
H8B H 0.2694 0.5578 0.1031 0.036 Uiso 1 1 calc R . . .
C24 C -0.04377(14) 0.85850(11) 0.41861(9) 0.0246(4) Uani 1 1 d . . . .
H24A H -0.0085 0.8584 0.4612 0.030 Uiso 1 1 calc R . . .
H24B H -0.0678 0.9046 0.4096 0.030 Uiso 1 1 calc R . . .
C47 C 0.25781(13) 1.02294(9) 0.36298(8) 0.0188(3) Uani 1 1 d . . . .
H47A H 0.3188 1.0020 0.3613 0.023 Uiso 1 1 calc R . . .
H47B H 0.2529 1.0629 0.3350 0.023 Uiso 1 1 calc R . . .
C12 C 0.11057(17) 0.52648(11) 0.43937(11) 0.0333(5) Uani 1 1 d . . . .
H12A H 0.0571 0.4956 0.4327 0.040 Uiso 1 1 calc R . . .
H12B H 0.1649 0.4998 0.4570 0.040 Uiso 1 1 calc R . . .
C31 C 0.61994(17) 0.67685(11) 0.16822(11) 0.0333(5) Uani 1 1 d . . . .
H31A H 0.6780 0.6770 0.1973 0.040 Uiso 1 1 calc R . . .
H31B H 0.6346 0.6640 0.1259 0.040 Uiso 1 1 calc R . . .
C13 C 0.09188(18) 0.58083(12) 0.48617(12) 0.0366(5) Uani 1 1 d . . . .
H13A H 0.0339 0.6045 0.4707 0.044 Uiso 1 1 calc R . . .
H13B H 0.0843 0.5598 0.5272 0.044 Uiso 1 1 calc R . . .
C44 C 0.18839(15) 1.10928(10) 0.15813(10) 0.0257(4) Uani 1 1 d . . . .
H44A H 0.1363 1.1408 0.1479 0.031 Uiso 1 1 calc R . . .
H44B H 0.2395 1.1346 0.1820 0.031 Uiso 1 1 calc R . . .
C52 C 0.3211(2) 0.7975(2) 0.54913(14) 0.0607(9) Uani 1 1 d . . . .
H52A H 0.3345 0.7548 0.5292 0.091 Uiso 1 1 calc GR . . .
H52B H 0.3362 0.7935 0.5949 0.091 Uiso 1 1 calc GR . . .
H52C H 0.3581 0.8335 0.5335 0.091 Uiso 1 1 calc GR . . .
C53 C 0.2252(3) 0.8132(2) 0.53414(17) 0.0676(10) Uani 1 1 d . . . .
N1 N 0.1534(3) 0.8248(3) 0.5240(2) 0.1155(16) Uani 1 1 d . . . .
N2 N 0.4445(4) 0.9504(3) 0.5496(2) 0.0583(14) Uani 0.5 1 d . P A -1
C55 C 0.4733(4) 0.9746(3) 0.5123(3) 0.0440(13) Uani 0.5 1 d . P A -1
C54 C 0.5087(5) 1.0063(4) 0.4570(3) 0.0508(15) Uani 0.5 1 d . P A 1
H54A H 0.4903 0.9791 0.4193 0.076 Uiso 0.5 1 calc GR P A 1
H54B H 0.5760 1.0089 0.4646 0.076 Uiso 0.5 1 calc GR P A 1
H54C H 0.4831 1.0518 0.4507 0.076 Uiso 0.5 1 calc GR P A 1

loop_
_atom_site_aniso_label
_atom_site_aniso_U_11
_atom_site_aniso_U_22
_atom_site_aniso_U_33
_atom_site_aniso_U_23
_atom_site_aniso_U_13
_atom_site_aniso_U_12
Pt1 0.00998(3) 0.00891(3) 0.01592(3) -0.00053(2) 0.00174(2) -0.00145(2)
Ru1 0.00851(5) 0.00742(5) 0.01108(5) 0.00012(4) 0.00134(4) -0.00022(4)
P1 0.01270(17) 0.00871(17) 0.01726(19) -0.00034(14) 0.00369(14) -0.00037(13)
P4 0.01106(16) 0.00806(16) 0.01201(17) -0.00005(13) 0.00111(13) 0.00051(13)
P3 0.00964(16) 0.01007(16) 0.01357(17) 0.00010(13) 0.00198(13) 0.00091(13)
P2 0.00995(16) 0.01238(17) 0.01295(17) 0.00063(14) 0.00075(13) -0.00022(13)
Cl4 0.01696(18) 0.01514(18) 0.0393(3) -0.00223(17) -0.00269(17) -0.00637(14)
Cl2 0.02061(18) 0.01852(18) 0.01235(16) -0.00132(13) 0.00086(13) 0.00533(14)
Cl3 0.01404(16) 0.01443(17) 0.02369(19) 0.00294(14) 0.00308(14) -0.00260(13)
Cl1 0.0250(2) 0.01575(17) 0.01338(16) -0.00244(13) 0.00124(14) 0.00367(14)
C3 0.0124(7) 0.0114(7) 0.0153(7) 0.0008(5) -0.0003(5) -0.0003(5)
C39 0.0152(7) 0.0186(8) 0.0206(8) 0.0022(6) -0.0022(6) -0.0018(6)
C46 0.0163(7) 0.0112(7) 0.0144(7) -0.0016(5) 0.0037(5) 0.0018(5)
C4 0.0189(8) 0.0122(7) 0.0216(8) -0.0032(6) 0.0043(6) -0.0016(6)
C18 0.0257(9) 0.0253(9) 0.0194(8) -0.0055(7) -0.0012(7) -0.0027(7)
C32 0.0384(12) 0.0255(10) 0.0308(10) 0.0053(8) 0.0233(9) 0.0054(9)
C43 0.0295(10) 0.0214(9) 0.0241(9) 0.0104(7) -0.0003(7) -0.0005(7)
C22 0.0133(7) 0.0164(7) 0.0160(7) 0.0031(6) 0.0031(5) 0.0016(6)
C38 0.0241(9) 0.0229(9) 0.0230(9) -0.0011(7) -0.0059(7) -0.0027(7)
C41 0.0255(8) 0.0140(7) 0.0154(7) 0.0020(6) 0.0055(6) 0.0010(6)
C34 0.0130(7) 0.0132(7) 0.0156(7) 0.0011(5) -0.0003(5) 0.0014(5)
C36 0.0225(9) 0.0261(9) 0.0196(8) 0.0071(7) -0.0015(7) 0.0027(7)
C21 0.0180(8) 0.0226(8) 0.0165(8) 0.0010(6) -0.0020(6) 0.0029(6)
C26 0.0177(8) 0.0245(9) 0.0249(9) 0.0037(7) 0.0088(7) -0.0004(7)
C1 0.0100(6) 0.0106(6) 0.0170(7) 0.0008(5) 0.0023(5) 0.0021(5)
C19 0.0271(9) 0.0256(9) 0.0180(8) -0.0006(7) -0.0043(7) -0.0033(7)
C42 0.0288(9) 0.0216(9) 0.0200(8) 0.0070(7) 0.0079(7) 0.0002(7)
C37 0.0205(8) 0.0309(10) 0.0216(8) 0.0025(7) -0.0056(7) 0.0000(7)
C9 0.0271(9) 0.0180(8) 0.0214(8) -0.0032(7) 0.0059(7) 0.0004(7)
C29 0.0230(8) 0.0151(8) 0.0242(8) 0.0021(6) 0.0093(7) 0.0067(6)
C33 0.0248(9) 0.0178(8) 0.0264(9) 0.0007(7) 0.0148(7) 0.0012(7)
C40 0.0149(7) 0.0105(6) 0.0162(7) 0.0022(5) 0.0017(5) 0.0007(5)
C25 0.0315(10) 0.0288(10) 0.0217(9) -0.0003(7) 0.0132(8) -0.0054(8)
C28 0.0153(7) 0.0143(7) 0.0172(7) -0.0004(6) 0.0056(6) 0.0035(5)
C17 0.0187(8) 0.0240(9) 0.0156(7) -0.0040(6) 0.0007(6) -0.0015(6)
C23 0.0175(7) 0.0197(8) 0.0162(7) 0.0003(6) 0.0029(6) 0.0003(6)
C5 0.0252(9) 0.0124(7) 0.0313(10) -0.0022(7) 0.0061(7) 0.0016(6)
C10 0.0199(8) 0.0121(7) 0.0211(8) 0.0010(6) 0.0076(6) -0.0003(6)
C35 0.0210(8) 0.0162(8) 0.0222(8) 0.0017(6) -0.0021(6) 0.0039(6)
C48 0.0375(11) 0.0303(11) 0.0255(10) -0.0137(8) 0.0078(8) -0.0106(9)
C11 0.0286(10) 0.0217(9) 0.0312(10) 0.0028(8) 0.0111(8) -0.0090(7)
C16 0.0145(7) 0.0174(8) 0.0150(7) 0.0000(6) -0.0011(5) -0.0024(6)
C7 0.0377(12) 0.0225(10) 0.0363(11) -0.0109(8) 0.0151(9) -0.0005(8)
C20 0.0183(8) 0.0280(10) 0.0222(9) 0.0015(7) -0.0054(7) 0.0004(7)
C2 0.0139(7) 0.0134(7) 0.0168(7) 0.0023(6) 0.0021(5) 0.0002(5)
C51 0.0207(8) 0.0172(8) 0.0254(9) -0.0008(7) 0.0068(7) 0.0057(6)
C15 0.0420(12) 0.0163(8) 0.0296(10) 0.0003(7) 0.0195(9) -0.0004(8)
C27 0.0146(7) 0.0216(8) 0.0199(8) 0.0012(6) 0.0045(6) -0.0024(6)
C30 0.0339(11) 0.0212(9) 0.0283(10) -0.0026(7) 0.0111(8) 0.0097(8)
C45 0.0243(9) 0.0157(8) 0.0293(9) 0.0083(7) 0.0087(7) 0.0077(7)
C6 0.0348(11) 0.0148(8) 0.0391(11) -0.0063(8) 0.0142(9) -0.0003(7)
C50 0.0334(11) 0.0318(11) 0.0336(11) -0.0115(9) 0.0168(9) 0.0034(9)
C49 0.0529(15) 0.0330(12) 0.0429(13) -0.0235(11) 0.0231(12) -0.0045(11)
C14 0.0522(14) 0.0301(11) 0.0274(10) 0.0006(9) 0.0230(10) -0.0033(10)
C8 0.0343(11) 0.0304(11) 0.0266(10) -0.0103(8) 0.0074(8) 0.0003(9)
C24 0.0298(10) 0.0259(9) 0.0197(8) -0.0033(7) 0.0090(7) -0.0045(8)
C47 0.0237(8) 0.0150(7) 0.0183(8) -0.0054(6) 0.0044(6) -0.0037(6)
C12 0.0408(12) 0.0237(10) 0.0391(12) 0.0067(9) 0.0191(10) -0.0078(9)
C31 0.0430(13) 0.0289(11) 0.0329(11) 0.0037(9) 0.0242(10) 0.0130(9)
C13 0.0434(13) 0.0333(12) 0.0384(12) 0.0093(10) 0.0264(10) 0.0017(10)
C44 0.0310(10) 0.0148(8) 0.0314(10) 0.0083(7) 0.0041(8) 0.0034(7)
C52 0.069(2) 0.078(2) 0.0350(14) 0.0180(15) 0.0032(14) -0.0134(18)
C53 0.090(3) 0.061(2) 0.0512(19) -0.0025(17) 0.0070(19) -0.019(2)
N1 0.093(3) 0.131(4) 0.117(4) 0.007(3) -0.010(3) -0.037(3)
N2 0.074(4) 0.070(4) 0.034(2) -0.004(2) 0.015(2) -0.017(3)
C55 0.036(3) 0.048(3) 0.048(3) -0.006(3) 0.002(3) 0.004(2)
C54 0.049(4) 0.055(4) 0.048(4) 0.001(3) 0.005(3) 0.006(3)

loop_
_atom_type_symbol
_atom_type_description
_atom_type_scat_dispersion_real
_atom_type_scat_dispersion_imag
_atom_type_scat_source
C C 0.0033 0.0016 'International Tables Vol C Tables 4.2.6.8 and 6.1.1.4'
H H 0.0000 0.0000 'International Tables Vol C Tables 4.2.6.8 and 6.1.1.4'
Cl Cl 0.1484 0.1585 'International Tables Vol C Tables 4.2.6.8 and 6.1.1.4'
N N 0.0061 0.0033 'International Tables Vol C Tables 4.2.6.8 and 6.1.1.4'
P P 0.1023 0.0942 'International Tables Vol C Tables 4.2.6.8 and 6.1.1.4'
Pt Pt -1.7033 8.3905 'International Tables Vol C Tables 4.2.6.8 and 6.1.1.4'
Ru Ru -1.2594 0.8363 'International Tables Vol C Tables 4.2.6.8 and 6.1.1.4'

loop_
_geom_angle_atom_site_label_1
_geom_angle_atom_site_label_2
_geom_angle_atom_site_label_3
_geom_angle
_geom_angle_site_symmetry_1
_geom_angle_site_symmetry_3
P1 Pt1 P2 174.347(15) . .
P1 Pt1 Cl4 92.396(16) . .
P2 Pt1 Cl4 92.811(16) . .
C1 Pt1 P1 87.39(5) . .
C1 Pt1 P2 87.68(5) . .
C1 Pt1 Cl4 173.65(5) . .
P4 Ru1 P3 174.156(15) . .
P4 Ru1 Cl3 87.907(14) . .
P4 Ru1 Cl1 90.997(14) . .
P3 Ru1 Cl3 97.935(14) . .
Cl2 Ru1 P4 92.359(14) . .
Cl2 Ru1 P3 87.497(14) . .
Cl2 Ru1 Cl3 90.387(15) . .
Cl2 Ru1 Cl1 176.543(15) . .
Cl1 Ru1 P3 89.248(14) . .
Cl1 Ru1 Cl3 88.907(15) . .
C1 Ru1 P4 87.24(5) . .
C1 Ru1 P3 86.97(5) . .
C1 Ru1 Cl2 95.81(6) . .
C1 Ru1 Cl3 172.27(5) . .
C1 Ru1 Cl1 85.17(6) . .
C4 P1 Pt1 112.41(6) . .
C4 P1 C10 106.82(8) . .
C4 P1 C2 109.59(8) . .
C10 P1 Pt1 111.58(6) . .
C2 P1 Pt1 116.11(5) . .
C2 P1 C10 99.25(8) . .
C3 P4 Ru1 111.45(5) . .
C3 P4 C46 107.42(8) . .
C3 P4 C40 101.26(7) . .
C46 P4 Ru1 111.40(5) . .
C46 P4 C40 106.61(8) . .
C40 P4 Ru1 117.82(5) . .
C34 P3 Ru1 114.12(5) . .
C34 P3 C2 96.94(8) . .
C28 P3 Ru1 114.51(6) . .
C28 P3 C34 112.21(8) . .
C28 P3 C2 105.90(8) . .
C2 P3 Ru1 111.47(5) . .
C3 P2 Pt1 116.52(5) . .
C22 P2 Pt1 110.83(5) . .
C22 P2 C3 107.84(8) . .
C16 P2 Pt1 112.66(6) . .
C16 P2 C3 102.32(8) . .
C16 P2 C22 105.83(8) . .
P4 C3 H3A 105.7 . .
P4 C3 H3B 105.7 . .
P2 C3 P4 126.34(9) . .
P2 C3 H3A 105.7 . .
P2 C3 H3B 105.7 . .
H3A C3 H3B 106.2 . .
H39A C39 H39B 108.2 . .
C38 C39 H39A 109.8 . .
C38 C39 H39B 109.8 . .
C38 C39 C34 109.51(15) . .
C34 C39 H39A 109.8 . .
C34 C39 H39B 109.8 . .
P4 C46 H46 105.2 . .
C51 C46 P4 119.93(12) . .
C51 C46 H46 105.2 . .
C51 C46 C47 110.44(14) . .
C47 C46 P4 109.64(11) . .
C47 C46 H46 105.2 . .
P1 C4 H4 105.8 . .
C9 C4 P1 112.48(12) . .
C9 C4 H4 105.8 . .
C9 C4 C5 111.30(15) . .
C5 C4 P1 114.95(13) . .
C5 C4 H4 105.8 . .
H18A C18 H18B 107.9 . .
C19 C18 H18A 109.3 . .
C19 C18 H18B 109.3 . .
C17 C18 H18A 109.3 . .
C17 C18 H18B 109.3 . .
C17 C18 C19 111.79(16) . .
H32A C32 H32B 108.0 . .
C33 C32 H32A 109.3 . .
C33 C32 H32B 109.3 . .
C31 C32 H32A 109.3 . .
C31 C32 H32B 109.3 . .
C31 C32 C33 111.53(17) . .
H43A C43 H43B 108.1 . .
C42 C43 H43A 109.5 . .
C42 C43 H43B 109.5 . .
C44 C43 H43A 109.5 . .
C44 C43 H43B 109.5 . .
C44 C43 C42 110.67(16) . .
P2 C22 H22 108.2 . .
C23 C22 P2 110.99(11) . .
C23 C22 H22 108.2 . .
C23 C22 C27 109.47(14) . .
C27 C22 P2 111.72(12) . .
C27 C22 H22 108.2 . .
C39 C38 H38A 109.3 . .
C39 C38 H38B 109.3 . .
H38A C38 H38B 107.9 . .
C37 C38 C39 111.74(16) . .
C37 C38 H38A 109.3 . .
C37 C38 H38B 109.3 . .
H41A C41 H41B 108.0 . .
C42 C41 H41A 109.4 . .
C42 C41 H41B 109.4 . .
C42 C41 C40 111.18(15) . .
C40 C41 H41A 109.4 . .
C40 C41 H41B 109.4 . .
P3 C34 H34 104.3 . .
C39 C34 P3 114.39(12) . .
C39 C34 H34 104.3 . .
C39 C34 C35 109.86(14) . .
C35 C34 P3 117.98(12) . .
C35 C34 H34 104.3 . .
H36A C36 H36B 108.0 . .
C37 C36 H36A 109.4 . .
C37 C36 H36B 109.4 . .
C37 C36 C35 111.07(16) . .
C35 C36 H36A 109.4 . .
C35 C36 H36B 109.4 . .
H21A C21 H21B 108.2 . .
C16 C21 H21A 109.7 . .
C16 C21 H21B 109.7 . .
C20 C21 H21A 109.7 . .
C20 C21 H21B 109.7 . .
C20 C21 C16 109.77(15) . .
H26A C26 H26B 107.9 . .
C25 C26 H26A 109.3 . .
C25 C26 H26B 109.3 . .
C25 C26 C27 111.76(15) . .
C27 C26 H26A 109.3 . .
C27 C26 H26B 109.3 . .
Ru1 C1 Pt1 166.15(11) . .
C18 C19 H19A 109.1 . .
C18 C19 H19B 109.1 . .
H19A C19 H19B 107.9 . .
C20 C19 C18 112.28(16) . .
C20 C19 H19A 109.1 . .
C20 C19 H19B 109.1 . .
C43 C42 C41 111.85(16) . .
C43 C42 H42A 109.2 . .
C43 C42 H42B 109.2 . .
C41 C42 H42A 109.2 . .
C41 C42 H42B 109.2 . .
H42A C42 H42B 107.9 . .
C38 C37 H37A 109.2 . .
C38 C37 H37B 109.2 . .
C36 C37 C38 111.87(16) . .
C36 C37 H37A 109.2 . .
C36 C37 H37B 109.2 . .
H37A C37 H37B 107.9 . .
C4 C9 H9A 109.7 . .
C4 C9 H9B 109.7 . .
H9A C9 H9B 108.2 . .
C8 C9 C4 109.71(16) . .
C8 C9 H9A 109.7 . .
C8 C9 H9B 109.7 . .
H29A C29 H29B 108.2 . .
C28 C29 H29A 109.7 . .
C28 C29 H29B 109.7 . .
C30 C29 H29A 109.7 . .
C30 C29 H29B 109.7 . .
C30 C29 C28 109.84(15) . .
C32 C33 H33A 109.6 . .
C32 C33 H33B 109.6 . .
C32 C33 C28 110.23(16) . .
H33A C33 H33B 108.1 . .
C28 C33 H33A 109.6 . .
C28 C33 H33B 109.6 . .
P4 C40 H40 106.1 . .
C41 C40 P4 113.19(11) . .
C41 C40 H40 106.1 . .
C41 C40 C45 110.03(14) . .
C45 C40 P4 114.60(12) . .
C45 C40 H40 106.1 . .
C26 C25 H25A 109.3 . .
C26 C25 H25B 109.3 . .
C26 C25 C24 111.68(16) . .
H25A C25 H25B 107.9 . .
C24 C25 H25A 109.3 . .
C24 C25 H25B 109.3 . .
P3 C28 H28 105.4 . .
C29 C28 P3 118.36(12) . .
C29 C28 C33 109.81(14) . .
C29 C28 H28 105.4 . .
C33 C28 P3 111.44(12) . .
C33 C28 H28 105.4 . .
C18 C17 H17A 109.6 . .
C18 C17 H17B 109.6 . .
C18 C17 C16 110.20(15) . .
H17A C17 H17B 108.1 . .
C16 C17 H17A 109.6 . .
C16 C17 H17B 109.6 . .
C22 C23 H23A 109.6 . .
C22 C23 H23B 109.6 . .
H23A C23 H23B 108.1 . .
C24 C23 C22 110.35(15) . .
C24 C23 H23A 109.6 . .
C24 C23 H23B 109.6 . .
C4 C5 H5A 109.6 . .
C4 C5 H5B 109.6 . .
H5A C5 H5B 108.1 . .
C6 C5 C4 110.24(16) . .
C6 C5 H5A 109.6 . .
C6 C5 H5B 109.6 . .
P1 C10 H10 107.4 . .
C11 C10 P1 114.34(13) . .
C11 C10 H10 107.4 . .
C11 C10 C15 109.84(16) . .
C15 C10 P1 110.22(12) . .
C15 C10 H10 107.4 . .
C34 C35 H35A 109.8 . .
C34 C35 H35B 109.8 . .
C36 C35 C34 109.17(15) . .
C36 C35 H35A 109.8 . .
C36 C35 H35B 109.8 . .
H35A C35 H35B 108.3 . .
H48A C48 H48B 108.0 . .
C49 C48 H48A 109.4 . .
C49 C48 H48B 109.4 . .
C47 C48 H48A 109.4 . .
C47 C48 H48B 109.4 . .
C47 C48 C49 110.97(19) . .
C10 C11 H11A 109.7 . .
C10 C11 H11B 109.7 . .
H11A C11 H11B 108.2 . .
C12 C11 C10 109.91(18) . .
C12 C11 H11A 109.7 . .
C12 C11 H11B 109.7 . .
P2 C16 H16 106.7 . .
C21 C16 P2 113.74(12) . .
C21 C16 H16 106.7 . .
C17 C16 P2 111.38(11) . .
C17 C16 C21 111.07(14) . .
C17 C16 H16 106.7 . .
H7A C7 H7B 108.0 . .
C6 C7 H7A 109.3 . .
C6 C7 H7B 109.3 . .
C6 C7 C8 111.62(18) . .
C8 C7 H7A 109.3 . .
C8 C7 H7B 109.3 . .
C21 C20 H20A 109.5 . .
C21 C20 H20B 109.5 . .
C19 C20 C21 110.61(15) . .
C19 C20 H20A 109.5 . .
C19 C20 H20B 109.5 . .
H20A C20 H20B 108.1 . .
P1 C2 P3 128.75(9) . .
P1 C2 H2A 105.1 . .
P1 C2 H2B 105.1 . .
P3 C2 H2A 105.1 . .
P3 C2 H2B 105.1 . .
H2A C2 H2B 105.9 . .
C46 C51 H51A 109.8 . .
C46 C51 H51B 109.8 . .
H51A C51 H51B 108.2 . .
C50 C51 C46 109.54(16) . .
C50 C51 H51A 109.8 . .
C50 C51 H51B 109.8 . .
C10 C15 H15A 109.6 . .
C10 C15 H15B 109.6 . .
H15A C15 H15B 108.1 . .
C14 C15 C10 110.40(16) . .
C14 C15 H15A 109.6 . .
C14 C15 H15B 109.6 . .
C22 C27 H27A 109.4 . .
C22 C27 H27B 109.4 . .
C26 C27 C22 111.14(15) . .
C26 C27 H27A 109.4 . .
C26 C27 H27B 109.4 . .
H27A C27 H27B 108.0 . .
C29 C30 H30A 109.4 . .
C29 C30 H30B 109.4 . .
C29 C30 C31 111.23(17) . .
H30A C30 H30B 108.0 . .
C31 C30 H30A 109.4 . .
C31 C30 H30B 109.4 . .
C40 C45 H45A 109.4 . .
C40 C45 H45B 109.4 . .
H45A C45 H45B 108.0 . .
C44 C45 C40 111.28(15) . .
C44 C45 H45A 109.4 . .
C44 C45 H45B 109.4 . .
C5 C6 H6A 109.4 . .
C5 C6 H6B 109.4 . .
C7 C6 C5 111.13(17) . .
C7 C6 H6A 109.4 . .
C7 C6 H6B 109.4 . .
H6A C6 H6B 108.0 . .
C51 C50 H50A 109.5 . .
C51 C50 H50B 109.5 . .
H50A C50 H50B 108.0 . .
C49 C50 C51 110.94(18) . .
C49 C50 H50A 109.5 . .
C49 C50 H50B 109.5 . .
C48 C49 C50 111.66(18) . .
C48 C49 H49A 109.3 . .
C48 C49 H49B 109.3 . .
C50 C49 H49A 109.3 . .
C50 C49 H49B 109.3 . .
H49A C49 H49B 107.9 . .
C15 C14 H14A 109.5 . .
C15 C14 H14B 109.5 . .
H14A C14 H14B 108.1 . .
C13 C14 C15 110.8(2) . .
C13 C14 H14A 109.5 . .
C13 C14 H14B 109.5 . .
C9 C8 H8A 109.3 . .
C9 C8 H8B 109.3 . .
C7 C8 C9 111.69(18) . .
C7 C8 H8A 109.3 . .
C7 C8 H8B 109.3 . .
H8A C8 H8B 107.9 . .
C25 C24 C23 109.89(16) . .
C25 C24 H24A 109.7 . .
C25 C24 H24B 109.7 . .
C23 C24 H24A 109.7 . .
C23 C24 H24B 109.7 . .
H24A C24 H24B 108.2 . .
C46 C47 H47A 109.7 . .
C46 C47 H47B 109.7 . .
C48 C47 C46 109.84(15) . .
C48 C47 H47A 109.7 . .
C48 C47 H47B 109.7 . .
H47A C47 H47B 108.2 . .
C11 C12 H12A 109.3 . .
C11 C12 H12B 109.3 . .
H12A C12 H12B 107.9 . .
C13 C12 C11 111.82(18) . .
C13 C12 H12A 109.3 . .
C13 C12 H12B 109.3 . .
C32 C31 C30 111.39(18) . .
C32 C31 H31A 109.4 . .
C32 C31 H31B 109.4 . .
C30 C31 H31A 109.4 . .
C30 C31 H31B 109.4 . .
H31A C31 H31B 108.0 . .
C14 C13 C12 110.91(18) . .
C14 C13 H13A 109.5 . .
C14 C13 H13B 109.5 . .
C12 C13 H13A 109.5 . .
C12 C13 H13B 109.5 . .
H13A C13 H13B 108.0 . .
C43 C44 C45 112.39(16) . .
C43 C44 H44A 109.1 . .
C43 C44 H44B 109.1 . .
C45 C44 H44A 109.1 . .
C45 C44 H44B 109.1 . .
H44A C44 H44B 107.9 . .
H52A C52 H52B 109.5 . .
H52A C52 H52C 109.5 . .
H52B C52 H52C 109.5 . .
C53 C52 H52A 109.5 . .
C53 C52 H52B 109.5 . .
C53 C52 H52C 109.5 . .
N1 C53 C52 178.8(5) . .
N2 C55 C54 176.2(9) . .
C55 C54 C54 22.4(3) . 3_676
C55 C54 H54A 109.5 . .
C55 C54 H54B 109.5 . .
C55 C54 H54C 109.5 . .
C54 C54 H54A 131.8 3_676 .
C54 C54 H54B 95.7 3_676 .
C54 C54 H54C 99.1 3_676 .
H54A C54 H54B 109.5 . .
H54A C54 H54C 109.5 . .
H54B C54 H54C 109.5 . .

loop_
_geom_bond_atom_site_label_1
_geom_bond_atom_site_label_2
_geom_bond_distance
_geom_bond_site_symmetry_2
Pt1 P1 2.3203(4) .
Pt1 P2 2.3244(4) .
Pt1 Cl4 2.3519(4) .
Pt1 C1 1.8423(16) .
Ru1 P4 2.4200(4) .
Ru1 P3 2.4346(4) .
Ru1 Cl2 2.3899(4) .
Ru1 Cl3 2.5303(4) .
Ru1 Cl1 2.4300(4) .
Ru1 C1 1.6940(16) .
P1 C4 1.8289(17) .
P1 C10 1.8466(18) .
P1 C2 1.8360(17) .
P4 C3 1.8429(16) .
P4 C46 1.8463(16) .
P4 C40 1.8544(16) .
P3 C34 1.8458(16) .
P3 C28 1.8376(17) .
P3 C2 1.8602(17) .
P2 C3 1.8416(16) .
P2 C22 1.8344(17) .
P2 C16 1.8261(16) .
C3 H3A 0.9900 .
C3 H3B 0.9900 .
C39 H39A 0.9900 .
C39 H39B 0.9900 .
C39 C38 1.529(3) .
C39 C34 1.534(2) .
C46 H46 1.0000 .
C46 C51 1.535(2) .
C46 C47 1.537(2) .
C4 H4 1.0000 .
C4 C9 1.533(3) .
C4 C5 1.536(3) .
C18 H18A 0.9900 .
C18 H18B 0.9900 .
C18 C19 1.524(3) .
C18 C17 1.524(2) .
C32 H32A 0.9900 .
C32 H32B 0.9900 .
C32 C33 1.531(3) .
C32 C31 1.522(3) .
C43 H43A 0.9900 .
C43 H43B 0.9900 .
C43 C42 1.519(3) .
C43 C44 1.514(3) .
C22 H22 1.0000 .
C22 C23 1.533(2) .
C22 C27 1.536(2) .
C38 H38A 0.9900 .
C38 H38B 0.9900 .
C38 C37 1.522(3) .
C41 H41A 0.9900 .
C41 H41B 0.9900 .
C41 C42 1.526(2) .
C41 C40 1.532(2) .
C34 H34 1.0000 .
C34 C35 1.540(2) .
C36 H36A 0.9900 .
C36 H36B 0.9900 .
C36 C37 1.520(3) .
C36 C35 1.528(3) .
C21 H21A 0.9900 .
C21 H21B 0.9900 .
C21 C16 1.539(2) .
C21 C20 1.530(2) .
C26 H26A 0.9900 .
C26 H26B 0.9900 .
C26 C25 1.516(3) .
C26 C27 1.524(3) .
C19 H19A 0.9900 .
C19 H19B 0.9900 .
C19 C20 1.520(3) .
C42 H42A 0.9900 .
C42 H42B 0.9900 .
C37 H37A 0.9900 .
C37 H37B 0.9900 .
C9 H9A 0.9900 .
C9 H9B 0.9900 .
C9 C8 1.530(3) .
C29 H29A 0.9900 .
C29 H29B 0.9900 .
C29 C28 1.536(2) .
C29 C30 1.523(3) .
C33 H33A 0.9900 .
C33 H33B 0.9900 .
C33 C28 1.536(3) .
C40 H40 1.0000 .
C40 C45 1.537(2) .
C25 H25A 0.9900 .
C25 H25B 0.9900 .
C25 C24 1.525(3) .
C28 H28 1.0000 .
C17 H17A 0.9900 .
C17 H17B 0.9900 .
C17 C16 1.533(2) .
C23 H23A 0.9900 .
C23 H23B 0.9900 .
C23 C24 1.525(3) .
C5 H5A 0.9900 .
C5 H5B 0.9900 .
C5 C6 1.531(3) .
C10 H10 1.0000 .
C10 C11 1.535(3) .
C10 C15 1.535(3) .
C35 H35A 0.9900 .
C35 H35B 0.9900 .
C48 H48A 0.9900 .
C48 H48B 0.9900 .
C48 C49 1.522(3) .
C48 C47 1.522(3) .
C11 H11A 0.9900 .
C11 H11B 0.9900 .
C11 C12 1.530(3) .
C16 H16 1.0000 .
C7 H7A 0.9900 .
C7 H7B 0.9900 .
C7 C6 1.517(3) .
C7 C8 1.525(3) .
C20 H20A 0.9900 .
C20 H20B 0.9900 .
C2 H2A 0.9900 .
C2 H2B 0.9900 .
C51 H51A 0.9900 .
C51 H51B 0.9900 .
C51 C50 1.534(3) .
C15 H15A 0.9900 .
C15 H15B 0.9900 .
C15 C14 1.532(3) .
C27 H27A 0.9900 .
C27 H27B 0.9900 .
C30 H30A 0.9900 .
C30 H30B 0.9900 .
C30 C31 1.528(3) .
C45 H45A 0.9900 .
C45 H45B 0.9900 .
C45 C44 1.532(3) .
C6 H6A 0.9900 .
C6 H6B 0.9900 .
C50 H50A 0.9900 .
C50 H50B 0.9900 .
C50 C49 1.528(3) .
C49 H49A 0.9900 .
C49 H49B 0.9900 .
C14 H14A 0.9900 .
C14 H14B 0.9900 .
C14 C13 1.514(4) .
C8 H8A 0.9900 .
C8 H8B 0.9900 .
C24 H24A 0.9900 .
C24 H24B 0.9900 .
C47 H47A 0.9900 .
C47 H47B 0.9900 .
C12 H12A 0.9900 .
C12 H12B 0.9900 .
C12 C13 1.520(3) .
C31 H31A 0.9900 .
C31 H31B 0.9900 .
C13 H13A 0.9900 .
C13 H13B 0.9900 .
C44 H44A 0.9900 .
C44 H44B 0.9900 .
C52 H52A 0.9800 .
C52 H52B 0.9800 .
C52 H52C 0.9800 .
C52 C53 1.435(6) .
C53 N1 1.073(6) .
N2 C55 1.063(8) .
C55 C54 1.489(9) .
C54 C54 1.905(14) 3_676
C54 H54A 0.9800 .
C54 H54B 0.9800 .
C54 H54C 0.9800 .

loop_
_geom_torsion_atom_site_label_1
_geom_torsion_atom_site_label_2
_geom_torsion_atom_site_label_3
_geom_torsion_atom_site_label_4
_geom_torsion
Pt1 P1 C4 C9 53.89(14)
Pt1 P1 C4 C5 -177.35(11)
Pt1 P1 C10 C11 77.22(14)
Pt1 P1 C10 C15 -47.09(15)
Pt1 P1 C2 P3 -29.79(14)
Pt1 P2 C3 P4 -37.10(13)
Pt1 P2 C22 C23 46.01(13)
Pt1 P2 C22 C27 -76.48(12)
Pt1 P2 C16 C21 174.98(11)
Pt1 P2 C16 C17 -58.58(13)
Ru1 P4 C3 P2 42.09(12)
Ru1 P4 C46 C51 -151.23(12)
Ru1 P4 C46 C47 79.47(12)
Ru1 P4 C40 C41 50.77(13)
Ru1 P4 C40 C45 178.07(11)
Ru1 P3 C34 C39 -57.65(13)
Ru1 P3 C34 C35 170.79(12)
Ru1 P3 C28 C29 -165.70(12)
Ru1 P3 C28 C33 65.57(13)
Ru1 P3 C2 P1 37.20(13)
P1 Pt1 C1 Ru1 97.9(4)
P1 C4 C9 C8 -172.46(14)
P1 C4 C5 C6 173.37(13)
P1 C10 C11 C12 178.05(14)
P1 C10 C15 C14 -174.71(16)
P4 Ru1 C1 Pt1 90.3(4)
P4 C46 C51 C50 172.27(14)
P4 C46 C47 C48 -166.51(14)
P4 C40 C45 C44 176.21(13)
P3 Ru1 C1 Pt1 -90.4(4)
P3 C34 C35 C36 -165.71(13)
P2 Pt1 C1 Ru1 -84.9(4)
P2 C22 C23 C24 176.80(13)
P2 C22 C27 C26 180.00(12)
Cl2 Ru1 C1 Pt1 -177.6(4)
Cl1 Ru1 C1 Pt1 -0.9(4)
C3 P4 C46 C51 -28.91(15)
C3 P4 C46 C47 -158.20(11)
C3 P4 C40 C41 -71.02(13)
C3 P4 C40 C45 56.29(14)
C3 P2 C22 C23 -82.63(13)
C3 P2 C22 C27 154.88(12)
C3 P2 C16 C21 -59.11(14)
C3 P2 C16 C17 67.33(14)
C39 C38 C37 C36 -53.9(2)
C39 C34 C35 C36 60.73(19)
C46 P4 C3 P2 -80.20(12)
C46 P4 C40 C41 176.78(12)
C46 P4 C40 C45 -55.92(14)
C46 C51 C50 C49 56.7(2)
C4 P1 C10 C11 -46.00(16)
C4 P1 C10 C15 -170.30(14)
C4 P1 C2 P3 98.89(13)
C4 C9 C8 C7 -55.8(2)
C4 C5 C6 C7 56.0(2)
C18 C19 C20 C21 55.4(2)
C18 C17 C16 P2 175.06(13)
C18 C17 C16 C21 -57.0(2)
C32 C33 C28 P3 -168.35(14)
C32 C33 C28 C29 58.5(2)
C22 P2 C3 P4 88.22(12)
C22 P2 C16 C21 53.71(14)
C22 P2 C16 C17 -179.85(12)
C22 C23 C24 C25 59.3(2)
C38 C39 C34 P3 165.00(13)
C38 C39 C34 C35 -59.64(19)
C41 C40 C45 C44 -54.9(2)
C34 P3 C28 C29 62.13(15)
C34 P3 C28 C33 -66.60(14)
C34 P3 C2 P1 156.55(12)
C34 C39 C38 C37 56.0(2)
C26 C25 C24 C23 -56.4(2)
C19 C18 C17 C16 54.4(2)
C42 C43 C44 C45 -54.5(2)
C42 C41 C40 P4 -174.38(12)
C42 C41 C40 C45 55.95(19)
C37 C36 C35 C34 -57.9(2)
C9 C4 C5 C6 -57.3(2)
C29 C30 C31 C32 -55.2(3)
C33 C32 C31 C30 54.2(3)
C40 P4 C3 P2 168.21(11)
C40 P4 C46 C51 78.98(15)
C40 P4 C46 C47 -50.32(13)
C40 C41 C42 C43 -56.8(2)
C40 C45 C44 C43 55.0(2)
C25 C26 C27 C22 -54.4(2)
C28 P3 C34 C39 74.71(14)
C28 P3 C34 C35 -56.85(16)
C28 P3 C2 P1 -87.95(13)
C28 C29 C30 C31 57.8(2)
C17 C18 C19 C20 -54.3(2)
C23 C22 C27 C26 56.64(19)
C5 C4 C9 C8 56.9(2)
C10 P1 C4 C9 176.59(13)
C10 P1 C4 C5 -54.65(15)
C10 P1 C2 P3 -149.45(12)
C10 C11 C12 C13 56.6(3)
C10 C15 C14 C13 -57.8(3)
C35 C36 C37 C38 54.8(2)
C11 C10 C15 C14 58.4(2)
C11 C12 C13 C14 -56.0(3)
C16 P2 C3 P4 -160.46(11)
C16 P2 C22 C23 168.45(12)
C16 P2 C22 C27 45.96(14)
C16 C21 C20 C19 -57.0(2)
C20 C21 C16 P2 -174.87(13)
C20 C21 C16 C17 58.52(19)
C2 P1 C4 C9 -76.80(14)
C2 P1 C4 C5 51.96(15)
C2 P1 C10 C11 -159.83(14)
C2 P1 C10 C15 75.86(15)
C2 P3 C34 C39 -174.94(13)
C2 P3 C34 C35 53.50(15)
C2 P3 C28 C29 -42.46(15)
C2 P3 C28 C33 -171.19(12)
C51 C46 C47 C48 59.2(2)
C51 C50 C49 C48 -55.5(3)
C15 C10 C11 C12 -57.4(2)
C15 C14 C13 C12 56.1(3)
C27 C22 C23 C24 -59.42(19)
C27 C26 C25 C24 54.3(2)
C30 C29 C28 P3 171.04(14)
C30 C29 C28 C33 -59.5(2)
C6 C7 C8 C9 55.7(2)
C49 C48 C47 C46 -57.1(2)
C8 C7 C6 C5 -55.4(2)
C47 C46 C51 C50 -58.8(2)
C47 C48 C49 C50 55.8(3)
C31 C32 C33 C28 -56.0(2)
C44 C43 C42 C41 55.3(2)

loop_
_smtbx_masks_void_nr
_smtbx_masks_void_average_x
_smtbx_masks_void_average_y
_smtbx_masks_void_average_z
_smtbx_masks_void_volume
_smtbx_masks_void_count_electrons
1 0.500 0.000 0.000 244.8 17.6
2 0.500 0.500 0.500 244.8 17.6
